data_2222947
loop_
_publ_author_name
'Allscher, Thorsten'
'Kl\"ufers, Peter'
'Neumann, Christine'

_publ_section_title
;
 4,7-Diaza-1-azoniacyclononane bromide
;
_journal_coeditor_code ZL2223
_journal_issue 8
_journal_name_full 'Acta Crystallographica Section E'
_journal_page_first o1734
_journal_paper_doi 10.1107/S1600536809024313
_journal_volume 65
_journal_year 2009
_chemical_formula_iupac 'C6 H16 N3 +, Br -'
_chemical_formula_moiety 'C6 H16 N3 +, Br -'
_chemical_formula_sum 'C6 H16 Br N3'
_chemical_formula_weight 210.115
_chemical_name_common '1,4,7-Triazacyclononane hydrobromide'
_chemical_name_systematic
;
4,7-Diaza-1-azoniacyclononane bromide
;
_space_group_IT_number 61
_symmetry_cell_setting orthorhombic
_symmetry_space_group_name_Hall '-P 2ac 2ab'
_symmetry_space_group_name_H-M 'P b c a'
_atom_sites_solution_hydrogens geom
_atom_sites_solution_primary direct
_atom_sites_solution_secondary difmap
_audit_creation_method 'form98_non/compatible with shelxl97-2'
_cell_angle_alpha 90.00
_cell_angle_beta 90.00
_cell_angle_gamma 90.00
_cell_formula_units_Z 8
_cell_length_a 8.11491(18)
_cell_length_b 14.1987(4)
_cell_length_c 15.3551(4)
_cell_measurement_reflns_used 4689
_cell_measurement_temperature 200(2)
_cell_measurement_theta_max 26.2495
_cell_measurement_theta_min 4.2212
_cell_volume 1769.23(8)
_computing_cell_refinement 'CrysAlisPro (Oxford Diffraction, 2009)'
_computing_data_collection 'CrysAlisPro (Oxford Diffraction, 2009)'
_computing_data_reduction 'CrysAlisPro (Oxford Diffraction, 2009)'
_computing_molecular_graphics 'ORTEPIII (Burnett & Johnson, 1996)'
_computing_publication_material 'PLATON (Spek, 2009)'
_computing_structure_refinement 'SHELXL97 (Sheldrick, 2008)'
_computing_structure_solution 'SIR97 (Altomare <i>et al.</i>, 1999)'
_diffrn_ambient_temperature 200(2)
_diffrn_measured_fraction_theta_full 0.990
_diffrn_measured_fraction_theta_max 0.990
_diffrn_measurement_device 'CCD camera on \k-goniostat'
_diffrn_measurement_device_type 'Oxford Diffraction Xcalibur'
_diffrn_measurement_method 'CCD; rotation images'
_diffrn_radiation_monochromator graphite
_diffrn_radiation_source 'fine-focus sealed tube'
_diffrn_radiation_type MoK\a
_diffrn_radiation_wavelength 0.71073
_diffrn_reflns_av_R_equivalents 0.0300
_diffrn_reflns_av_sigmaI/netI 0.0275
_diffrn_reflns_limit_h_max 8
_diffrn_reflns_limit_h_min -10
_diffrn_reflns_limit_k_max 17
_diffrn_reflns_limit_k_min -16
_diffrn_reflns_limit_l_max 19
_diffrn_reflns_limit_l_min -18
_diffrn_reflns_number 12366
_diffrn_reflns_theta_full 26.35
_diffrn_reflns_theta_max 26.35
_diffrn_reflns_theta_min 4.65
_exptl_absorpt_coefficient_mu 4.584
_exptl_absorpt_correction_T_max 0.693
_exptl_absorpt_correction_T_min 0.274
_exptl_absorpt_correction_type multi-scan
_exptl_absorpt_process_details '(CrysAlisPro; Oxford Diffraction, 2009)'
_exptl_crystal_colour colourless
_exptl_crystal_density_diffrn 1.57768(7)
_exptl_crystal_density_method 'not measured'
_exptl_crystal_description platelet
_exptl_crystal_F_000 864
_exptl_crystal_size_max 0.40
_exptl_crystal_size_mid 0.20
_exptl_crystal_size_min 0.08
_refine_diff_density_max 0.185
_refine_diff_density_min -0.395
_refine_ls_extinction_method none
_refine_ls_goodness_of_fit_ref 0.843
_refine_ls_hydrogen_treatment mixed
_refine_ls_matrix_type full
_refine_ls_number_parameters 98
_refine_ls_number_reflns 1781
_refine_ls_number_restraints 2
_refine_ls_restrained_S_all 0.844
_refine_ls_R_factor_all 0.0374
_refine_ls_R_factor_gt 0.0180
_refine_ls_shift/su_max 0.001
_refine_ls_shift/su_mean 0.000
_refine_ls_structure_factor_coef Fsqd
_refine_ls_weighting_details 'calc w=1/[\s^2^(Fo^2^)+(0.0231P)^2^] where P=(Fo^2^+2Fc^2^)/3'
_refine_ls_weighting_scheme calc
_refine_ls_wR_factor_gt 0.0392
_refine_ls_wR_factor_ref 0.0408
_reflns_number_gt 1136
_reflns_number_total 1781
_reflns_threshold_expression I>2\s(I)
_cod_data_source_file zl2223.cif
_cod_data_source_block I
_cod_database_code 2222947
_cod_database_fobs_code 2222947

loop_
_symmetry_equiv_pos_as_xyz
'x, y, z'
'x+1/2, -y+1/2, -z'
'-x, y+1/2, -z+1/2'
'-x+1/2, -y, z+1/2'
'-x, -y, -z'
'-x-1/2, y-1/2, z'
'x, -y-1/2, z-1/2'
'x-1/2, y, -z-1/2'

loop_
_atom_site_type_symbol
_atom_site_label
_atom_site_fract_x
_atom_site_fract_y
_atom_site_fract_z
_atom_site_U_iso_or_equiv
_atom_site_adp_type
_atom_site_calc_flag
_atom_site_refinement_flags
_atom_site_occupancy
_atom_site_disorder_assembly
_atom_site_disorder_group
C C1 -0.0381(2) 0.09783(13) 0.13984(13) 0.0258(5) Uani d . 1 . .
H H11 -0.1168 0.1100 0.0919 0.031 Uiso calc R 1 . .
H H12 -0.1018 0.0805 0.1924 0.031 Uiso calc R 1 . .
C C2 0.0771(2) 0.01747(13) 0.11488(13) 0.0270(5) Uani d . 1 . .
H H21 0.0168 -0.0431 0.1173 0.032 Uiso calc R 1 . .
H H22 0.1172 0.0267 0.0546 0.032 Uiso calc R 1 . .
C C3 0.3795(2) 0.00839(14) 0.13390(13) 0.0263(5) Uani d . 1 . .
H H31 0.3798 -0.0455 0.0930 0.032 Uiso calc R 1 . .
H H32 0.4631 -0.0043 0.1793 0.032 Uiso calc R 1 . .
C C4 0.4281(2) 0.09747(13) 0.08448(12) 0.0247(5) Uani d . 1 . .
H H41 0.5451 0.0927 0.0668 0.030 Uiso calc R 1 . .
H H42 0.3607 0.1023 0.0309 0.030 Uiso calc R 1 . .
C C5 0.3100(2) 0.25835(13) 0.09640(13) 0.0260(5) Uani d . 1 . .
H H51 0.3633 0.2770 0.0410 0.031 Uiso calc R 1 . .
H H52 0.3093 0.3140 0.1353 0.031 Uiso calc R 1 . .
C C6 0.1348(2) 0.22841(13) 0.07838(12) 0.0218(4) Uani d . 1 . .
H H61 0.0686 0.2840 0.0614 0.026 Uiso calc R 1 . .
H H62 0.1332 0.1831 0.0294 0.026 Uiso calc R 1 . .
N N1 0.06097(18) 0.18365(10) 0.15724(9) 0.0206(4) Uani d . 1 . .
H H711 0.1446 0.1683 0.1951 0.025 Uiso calc R 1 . .
H H712 -0.0052 0.2272 0.1846 0.025 Uiso calc R 1 . .
N N2 0.21724(17) 0.01482(11) 0.17501(10) 0.0227(4) Uani d D 1 . .
H H72 0.2032(19) -0.0323(10) 0.2124(10) 0.027 Uiso d D 1 . .
N N3 0.40545(19) 0.18328(12) 0.13688(11) 0.0249(4) Uani d D 1 . .
H H73 0.4988(15) 0.2089(12) 0.1517(11) 0.030 Uiso d D 1 . .
Br Br1 0.24857(2) 0.329547(11) 0.335223(11) 0.02593(7) Uani d . 1 . .

loop_
_atom_site_aniso_label
_atom_site_aniso_U_11
_atom_site_aniso_U_22
_atom_site_aniso_U_33
_atom_site_aniso_U_12
_atom_site_aniso_U_13
_atom_site_aniso_U_23
C1 0.0176(10) 0.0270(12) 0.0329(12) -0.0037(9) 0.0023(9) 0.0063(9)
C2 0.0288(11) 0.0200(12) 0.0323(12) -0.0069(9) -0.0015(10) 0.0025(9)
C3 0.0284(11) 0.0241(12) 0.0265(12) 0.0070(9) 0.0010(9) -0.0029(10)
C4 0.0167(10) 0.0299(12) 0.0275(11) 0.0039(8) 0.0024(9) -0.0023(9)
C5 0.0268(10) 0.0208(11) 0.0304(12) -0.0029(8) 0.0041(9) 0.0012(10)
C6 0.0243(10) 0.0183(11) 0.0228(11) 0.0017(8) 0.0034(9) 0.0070(9)
N1 0.0198(8) 0.0216(9) 0.0204(9) 0.0054(7) 0.0015(7) 0.0006(8)
N2 0.0244(10) 0.0186(8) 0.0251(9) 0.0014(7) 0.0016(7) 0.0061(7)
N3 0.0201(9) 0.0234(10) 0.0311(11) -0.0039(7) -0.0034(8) -0.0020(8)
Br1 0.02050(10) 0.02561(10) 0.03168(11) 0.00302(10) 0.00269(11) 0.00452(8)

loop_
_atom_type_symbol
_atom_type_description
_atom_type_scat_dispersion_real
_atom_type_scat_dispersion_imag
_atom_type_scat_source
C C 0.0033 0.0016 'International Tables Vol C Tables 4.2.6.8 and 6.1.1.4'
H H 0.0000 0.0000 'International Tables Vol C Tables 4.2.6.8 and 6.1.1.4'
N N 0.0061 0.0033 'International Tables Vol C Tables 4.2.6.8 and 6.1.1.4'
Br Br -0.2901 2.4595 'International Tables Vol C Tables 4.2.6.8 and 6.1.1.4'

loop_
_geom_angle_atom_site_label_1
_geom_angle_atom_site_label_2
_geom_angle_atom_site_label_3
_geom_angle_site_symmetry_1
_geom_angle_site_symmetry_3
_geom_angle
_geom_angle_publ_flag
N1 C1 C2 . . 109.14(14) ?
N1 C1 H11 . . 109.9 ?
C2 C1 H11 . . 109.9 ?
N1 C1 H12 . . 109.9 ?
C2 C1 H12 . . 109.9 ?
H11 C1 H12 . . 108.3 ?
N2 C2 C1 . . 109.68(15) ?
N2 C2 H21 . . 109.7 ?
C1 C2 H21 . . 109.7 ?
N2 C2 H22 . . 109.7 ?
C1 C2 H22 . . 109.7 ?
H21 C2 H22 . . 108.2 ?
N2 C3 C4 . . 113.29(15) ?
N2 C3 H31 . . 108.9 ?
C4 C3 H31 . . 108.9 ?
N2 C3 H32 . . 108.9 ?
C4 C3 H32 . . 108.9 ?
H31 C3 H32 . . 107.7 ?
N3 C4 C3 . . 112.45(16) ?
N3 C4 H41 . . 109.1 ?
C3 C4 H41 . . 109.1 ?
N3 C4 H42 . . 109.1 ?
C3 C4 H42 . . 109.1 ?
H41 C4 H42 . . 107.8 ?
N3 C5 C6 . . 111.89(15) ?
N3 C5 H51 . . 109.2 ?
C6 C5 H51 . . 109.2 ?
N3 C5 H52 . . 109.2 ?
C6 C5 H52 . . 109.2 ?
H51 C5 H52 . . 107.9 ?
N1 C6 C5 . . 110.44(14) ?
N1 C6 H61 . . 109.6 ?
C5 C6 H61 . . 109.6 ?
N1 C6 H62 . . 109.6 ?
C5 C6 H62 . . 109.6 ?
H61 C6 H62 . . 108.1 ?
C1 N1 C6 . . 114.89(14) ?
C1 N1 H711 . . 108.5 ?
C6 N1 H711 . . 108.5 ?
C1 N1 H712 . . 108.5 ?
C6 N1 H712 . . 108.5 ?
H711 N1 H712 . . 107.5 ?
C3 N2 C2 . . 115.35(15) ?
C3 N2 H72 . . 110.3(11) ?
C2 N2 H72 . . 109.1(11) ?
C5 N3 C4 . . 116.04(15) ?
C5 N3 H73 . . 105.5(13) ?
C4 N3 H73 . . 112.3(12) ?

loop_
_geom_bond_atom_site_label_1
_geom_bond_atom_site_label_2
_geom_bond_site_symmetry_2
_geom_bond_distance
_geom_bond_publ_flag
C1 N1 . 1.484(2) ?
C1 C2 . 1.524(2) ?
C1 H11 . 0.9900 ?
C1 H12 . 0.9900 ?
C2 N2 . 1.465(2) ?
C2 H21 . 0.9900 ?
C2 H22 . 0.9900 ?
C3 N2 . 1.463(2) ?
C3 C4 . 1.527(2) ?
C3 H31 . 0.9900 ?
C3 H32 . 0.9900 ?
C4 N3 . 1.472(2) ?
C4 H41 . 0.9900 ?
C4 H42 . 0.9900 ?
C5 N3 . 1.457(2) ?
C5 C6 . 1.509(3) ?
C5 H51 . 0.9900 ?
C5 H52 . 0.9900 ?
C6 N1 . 1.493(2) ?
C6 H61 . 0.9900 ?
C6 H62 . 0.9900 ?
N1 H711 . 0.9200 ?
N1 H712 . 0.9200 ?
N2 H72 . 0.889(9) ?
N3 H73 . 0.871(9) ?

loop_
_geom_hbond_atom_site_label_D
_geom_hbond_atom_site_label_H
_geom_hbond_atom_site_label_A
_geom_hbond_site_symmetry_A
_geom_hbond_distance_DH
_geom_hbond_distance_HA
_geom_hbond_distance_DA
_geom_hbond_angle_DHA
N1 H712 Br1 8_556 0.92 2.49 3.2759(15) 143.6
N1 H711 N2 . 0.92 2.28 2.726(2) 109.4
N1 H711 N3 . 0.92 2.31 2.813(2) 114.2
N2 H72 Br1 6_655 0.889(9) 2.749(10) 3.6123(15) 164.1(13)
N3 H73 Br1 8_656 0.871(9) 2.661(10) 3.4999(16) 162.1(16)
C2 H21 Br1 3_545 0.99 2.91 3.8330(18) 156.4

loop_
_geom_torsion_atom_site_label_1
_geom_torsion_atom_site_label_2
_geom_torsion_atom_site_label_3
_geom_torsion_atom_site_label_4
_geom_torsion_site_symmetry_1
_geom_torsion_site_symmetry_2
_geom_torsion_site_symmetry_3
_geom_torsion_site_symmetry_4
_geom_torsion
_geom_torsion_publ_flag
N1 C1 C2 N2 . . . . 45.5(2) ?
N2 C3 C4 N3 . . . . 49.5(2) ?
N3 C5 C6 N1 . . . . 48.7(2) ?
C2 C1 N1 C6 . . . . 71.68(19) ?
C5 C6 N1 C1 . . . . -137.57(14) ?
C4 C3 N2 C2 . . . . 68.6(2) ?
C1 C2 N2 C3 . . . . -131.43(16) ?
C6 C5 N3 C4 . . . . 62.9(2) ?
C3 C4 N3 C5 . . . . -128.16(17) ?

loop_
_cod_related_entry_id
_cod_related_entry_database
_cod_related_entry_code
1 ChemSpider 30655853
